data_1531950
loop_
_publ_author_name
'Payne, A.C.'
'Kauzlarich, S.M.'
'Holm, A.P.'
'Sprauve, A.E.'
'Olmstead, M.M.'
'Klavins, P.'

_publ_section_title
;
 Eu Sn P : a novel antiferromagnet with two-dimensional, corrugated Sn
 sheets
;
_journal_name_full 'Journal of Alloys Compd.'
_journal_page_first 229
_journal_page_last 234
_journal_volume 338
_journal_year 2002
_chemical_formula_sum 'Eu P Sn'
_chemical_name_systematic 'Eu Sn P'
_space_group_IT_number 129
_symmetry_space_group_name_Hall '-P 4a 2a'
_symmetry_space_group_name_H-M 'P 4/n m m :2'
_cell_angle_alpha 90
_cell_angle_beta 90
_cell_angle_gamma 90
_cell_formula_units_Z 2
_cell_length_a 4.2783
_cell_length_b 4.2783
_cell_length_c 8.762
_cell_volume 160.378
_citation_journal_id_ASTM JALCEU
_cod_data_source_file Payne_JALCEU_2002_476.cif
_cod_data_source_block Eu1P1Sn1
_cod_original_cell_volume 160.3783
_cod_original_formula_sum 'Eu1 P1 Sn1'
_cod_database_code 1531950

loop_
_symmetry_equiv_pos_as_xyz
x,y,z
-y+1/2,x,z
-x+1/2,-y+1/2,z
y,-x+1/2,z
x+1/2,-y,-z
y+1/2,x+1/2,-z
-x,y+1/2,-z
-y,-x,-z
-x,-y,-z
y-1/2,-x,-z
x-1/2,y-1/2,-z
-y,x-1/2,-z
-x-1/2,y,z
-y-1/2,-x-1/2,z
x,-y-1/2,z
y,x,z

loop_
_atom_site_label
_atom_site_type_symbol
_atom_site_fract_x
_atom_site_fract_y
_atom_site_fract_z
_atom_site_occupancy
_atom_site_U_iso_or_equiv
P1 P 0.25 0.25 0.1681 1 0.0
Eu1 Eu 0.25 0.25 0.83066 1 0.0
Sn1 Sn 0.25 0.25 0.44808 1 0.0
